data_1566875
loop_
_publ_author_name
'Xing, Yi'
'Li, Zhongyu'
'Baryshnikov, Glib'
'Shen, Shen'
'Ye, Danfeng'
'\%Agren, Hans'
'Zhu, Liangliang'

_publ_section_title
;
 Water Molecular Bridge-Induced Selective Dual Polarization in Crystals
 for Stable Multi-Emitter
;
_journal_name_full 'Chemical Science'
_journal_paper_doi 10.1039/D2SC00908K
_journal_year 2022
_chemical_formula_sum 'C16 H13 F N2 O2'
_chemical_formula_weight 284.28
_space_group_crystal_system triclinic
_space_group_IT_number 2
_space_group_name_Hall '-P 1'
_space_group_name_H-M_alt 'P -1'
_atom_sites_solution_hydrogens mixed
_audit_creation_method SHELXL-2016/6
_audit_update_record
;
2021-06-16 deposited with the CCDC.	2022-04-26 downloaded from the CCDC.
;
_cell_angle_alpha 76.844(4)
_cell_angle_beta 85.075(4)
_cell_angle_gamma 72.914(4)
_cell_formula_units_Z 4
_cell_length_a 10.5395(10)
_cell_length_b 10.6712(10)
_cell_length_c 13.2594(12)
_cell_measurement_reflns_used 6898
_cell_measurement_temperature 173(2)
_cell_measurement_theta_max 55.71
_cell_measurement_theta_min 3.82
_cell_volume 1387.8(2)
_computing_cell_refinement 'Bruker SAINT'
_computing_data_collection 'Bruker APEX2'
_computing_data_reduction 'Bruker SAINT'
_computing_molecular_graphics 'Bruker SHELXTL'
_computing_publication_material 'Bruker SHELXTL'
_computing_structure_refinement 'SHELXL-2016/6 (Sheldrick, 2016)'
_computing_structure_solution 'SHELXT 2014/5 (Sheldrick, 2014)'
_diffrn_ambient_temperature 173(2)
_diffrn_measured_fraction_theta_full 0.997
_diffrn_measured_fraction_theta_max 0.997
_diffrn_measurement_device_type 'Bruker APEX-II CCD'
_diffrn_measurement_method '\f and \w scans'
_diffrn_radiation_type GaK\a
_diffrn_radiation_wavelength 1.34138
_diffrn_reflns_av_R_equivalents 0.0677
_diffrn_reflns_av_unetI/netI 0.0585
_diffrn_reflns_Laue_measured_fraction_full 0.997
_diffrn_reflns_Laue_measured_fraction_max 0.997
_diffrn_reflns_limit_h_max 12
_diffrn_reflns_limit_h_min -12
_diffrn_reflns_limit_k_max 13
_diffrn_reflns_limit_k_min -13
_diffrn_reflns_limit_l_max 16
_diffrn_reflns_limit_l_min -16
_diffrn_reflns_number 21600
_diffrn_reflns_point_group_measured_fraction_full 0.997
_diffrn_reflns_point_group_measured_fraction_max 0.997
_diffrn_reflns_theta_full 53.594
_diffrn_reflns_theta_max 55.499
_diffrn_reflns_theta_min 3.818
_exptl_absorpt_coefficient_mu 0.532
_exptl_absorpt_correction_T_max 0.864
_exptl_absorpt_correction_T_min 0.594
_exptl_absorpt_correction_type multi-scan
_exptl_absorpt_process_details sadabs
_exptl_crystal_colour colourless
_exptl_crystal_density_diffrn 1.361
_exptl_crystal_description block
_exptl_crystal_F_000 592
_exptl_crystal_size_max 0.250
_exptl_crystal_size_mid 0.100
_exptl_crystal_size_min 0.010
_refine_diff_density_max 0.216
_refine_diff_density_min -0.207
_refine_diff_density_rms 0.042
_refine_ls_extinction_method none
_refine_ls_goodness_of_fit_ref 1.062
_refine_ls_hydrogen_treatment mixed
_refine_ls_matrix_type full
_refine_ls_number_parameters 403
_refine_ls_number_reflns 5368
_refine_ls_number_restraints 0
_refine_ls_restrained_S_all 1.062
_refine_ls_R_factor_all 0.0719
_refine_ls_R_factor_gt 0.0501
_refine_ls_shift/su_max 0.001
_refine_ls_shift/su_mean 0.000
_refine_ls_structure_factor_coef Fsqd
_refine_ls_weighting_details 'w=1/[\s^2^(Fo^2^)+(0.0711P)^2^+0.2802P] where P=(Fo^2^+2Fc^2^)/3'
_refine_ls_weighting_scheme calc
_refine_ls_wR_factor_gt 0.1412
_refine_ls_wR_factor_ref 0.1536
_reflns_Friedel_coverage 0.000
_reflns_number_gt 3902
_reflns_number_total 5368
_reflns_threshold_expression 'I > 2\s(I)'
_cod_data_source_file d2sc00908k2.cif
_cod_data_source_block ga_201027a_a
_cod_database_code 1566875
_shelx_shelxl_version_number 2016/6
_shelx_space_group_comment
; 
The symmetry employed for this shelxl refinement is uniquely defined 
by the following loop, which should always be used as a source of 
symmetry information in preference to the above space-group names. 
They are only intended as comments. 
;
_shelx_estimated_absorpt_t_min 0.878
_shelx_estimated_absorpt_t_max 0.995

loop_
_space_group_symop_operation_xyz
'x, y, z'
'-x, -y, -z'

loop_
_atom_site_label
_atom_site_type_symbol
_atom_site_fract_x
_atom_site_fract_y
_atom_site_fract_z
_atom_site_U_iso_or_equiv
_atom_site_adp_type
_atom_site_occupancy
_atom_site_site_symmetry_order
_atom_site_calc_flag
_atom_site_refinement_flags_posn
_atom_site_refinement_flags_adp
_atom_site_refinement_flags_occupancy
_atom_site_disorder_assembly
_atom_site_disorder_group
N1 N 0.31484(17) 0.36701(17) -0.15622(12) 0.0480(4) Uani 1 1 d . . . . .
N2 N 0.35892(16) -0.27738(16) 0.54274(12) 0.0427(4) Uani 1 1 d . . . . .
O1 O 0.34772(14) 0.03640(13) 0.18455(10) 0.0413(3) Uani 1 1 d . . . . .
H1 H 0.412(3) 0.009(3) 0.234(2) 0.085(9) Uiso 1 1 d . . . . .
F1 F -0.12988(13) 0.34879(13) 0.30122(10) 0.0679(4) Uani 1 1 d . . . . .
C1 C 0.23000(18) 0.11053(18) 0.21642(13) 0.0349(4) Uani 1 1 d . . . . .
C2 C 0.16207(19) 0.22599(18) 0.14649(13) 0.0375(4) Uani 1 1 d . . . . .
C3 C 0.0392(2) 0.3041(2) 0.17479(15) 0.0450(5) Uani 1 1 d . . . . .
H3 H -0.008772 0.381209 0.127366 0.054 Uiso 1 1 calc R U . . .
C4 C -0.0117(2) 0.2678(2) 0.27239(16) 0.0475(5) Uani 1 1 d . . . . .
C5 C 0.0519(2) 0.1556(2) 0.34204(15) 0.0444(5) Uani 1 1 d . . . . .
H5 H 0.013307 0.133932 0.408789 0.053 Uiso 1 1 calc R U . . .
C6 C 0.17351(19) 0.07280(18) 0.31520(13) 0.0368(4) Uani 1 1 d . . . . .
C7 C 0.1918(2) 0.3558(2) -0.14086(14) 0.0444(5) Uani 1 1 d . . . . .
H7 H 0.136264 0.381374 -0.199179 0.053 Uiso 1 1 calc R U . . .
C8 C 0.1400(2) 0.30911(19) -0.04519(14) 0.0411(4) Uani 1 1 d . . . . .
H8 H 0.050997 0.304312 -0.038960 0.049 Uiso 1 1 calc R U . . .
C9 C 0.21832(18) 0.26923(18) 0.04188(13) 0.0361(4) Uani 1 1 d . . . . .
C10 C 0.3477(2) 0.2784(2) 0.02641(15) 0.0479(5) Uani 1 1 d . . . . .
H10 H 0.406163 0.251149 0.083039 0.057 Uiso 1 1 calc R U . . .
C11 C 0.3904(2) 0.3273(2) -0.07163(16) 0.0537(5) Uani 1 1 d . . . . .
H11 H 0.478975 0.333470 -0.080152 0.064 Uiso 1 1 calc R U . . .
C12 C 0.3665(2) -0.27992(19) 0.44201(14) 0.0412(4) Uani 1 1 d . . . . .
H12 H 0.413703 -0.361404 0.421964 0.049 Uiso 1 1 calc R U . . .
C13 C 0.30921(19) -0.16998(18) 0.36525(14) 0.0387(4) Uani 1 1 d . . . . .
H13 H 0.317324 -0.177205 0.294745 0.046 Uiso 1 1 calc R U . . .
C14 C 0.23998(18) -0.04941(18) 0.39190(13) 0.0356(4) Uani 1 1 d . . . . .
C15 C 0.2329(2) -0.04710(19) 0.49717(14) 0.0401(4) Uani 1 1 d . . . . .
H15 H 0.187126 0.033037 0.519720 0.048 Uiso 1 1 calc R U . . .
C16 C 0.2923(2) -0.1612(2) 0.56802(14) 0.0429(5) Uani 1 1 d . . . . .
H16 H 0.285481 -0.157050 0.639172 0.051 Uiso 1 1 calc R U . . .
N3 N 0.67608(17) 0.13868(17) 1.15452(12) 0.0463(4) Uani 1 1 d . . . . .
N4 N 0.66050(18) 0.76964(19) 0.45852(12) 0.0497(4) Uani 1 1 d . . . . .
O2 O 0.66884(15) 0.46090(14) 0.81724(10) 0.0429(3) Uani 1 1 d . . . . .
H2 H 0.604(3) 0.493(3) 0.775(2) 0.084(9) Uiso 1 1 d . . . . .
F2 F 1.11193(13) 0.10885(15) 0.68920(10) 0.0707(4) Uani 1 1 d . . . . .
C17 C 0.78011(18) 0.37770(19) 0.78312(13) 0.0370(4) Uani 1 1 d . . . . .
C18 C 0.83883(18) 0.25577(19) 0.85041(13) 0.0373(4) Uani 1 1 d . . . . .
C19 C 0.9501(2) 0.1652(2) 0.81762(15) 0.0450(5) Uani 1 1 d . . . . .
H19 H 0.989814 0.081613 0.862200 0.054 Uiso 1 1 calc R U . . .
C20 C 1.0017(2) 0.1984(2) 0.71973(16) 0.0487(5) Uani 1 1 d . . . . .
C21 C 0.9476(2) 0.3168(2) 0.65298(15) 0.0471(5) Uani 1 1 d . . . . .
H21 H 0.986466 0.336026 0.586002 0.057 Uiso 1 1 calc R U . . .
C22 C 0.8351(2) 0.4099(2) 0.68270(14) 0.0403(4) Uani 1 1 d . . . . .
C23 C 0.6930(2) 0.2612(2) 1.12093(14) 0.0435(5) Uani 1 1 d . . . . .
H23 H 0.668785 0.321842 1.166483 0.052 Uiso 1 1 calc R U . . .
C24 C 0.74357(19) 0.30436(19) 1.02420(14) 0.0406(4) Uani 1 1 d . . . . .
H24 H 0.752970 0.392562 1.004368 0.049 Uiso 1 1 calc R U . . .
C25 C 0.78078(18) 0.21786(18) 0.95571(13) 0.0364(4) Uani 1 1 d . . . . .
C26 C 0.7635(2) 0.0909(2) 0.99042(15) 0.0463(5) Uani 1 1 d . . . . .
H26 H 0.787412 0.027750 0.946920 0.056 Uiso 1 1 calc R U . . .
C27 C 0.7116(2) 0.0572(2) 1.08824(15) 0.0500(5) Uani 1 1 d . . . . .
H27 H 0.700358 -0.030173 1.109892 0.060 Uiso 1 1 calc R U . . .
C28 C 0.6595(2) 0.7703(2) 0.55930(16) 0.0483(5) Uani 1 1 d . . . . .
H28 H 0.618538 0.852407 0.580554 0.058 Uiso 1 1 calc R U . . .
C29 C 0.7150(2) 0.6576(2) 0.63447(15) 0.0454(5) Uani 1 1 d . . . . .
H29 H 0.712434 0.664150 0.704929 0.054 Uiso 1 1 calc R U . . .
C30 C 0.7743(2) 0.5354(2) 0.60695(14) 0.0413(5) Uani 1 1 d . . . . .
C31 C 0.7744(2) 0.5350(2) 0.50147(14) 0.0467(5) Uani 1 1 d . . . . .
H31 H 0.813315 0.454232 0.477893 0.056 Uiso 1 1 calc R U . . .
C32 C 0.7178(2) 0.6522(2) 0.43181(15) 0.0503(5) Uani 1 1 d . . . . .
H32 H 0.719773 0.649102 0.360635 0.060 Uiso 1 1 calc R U . . .
O3 O 0.46935(15) 0.50948(16) 0.70020(12) 0.0473(4) Uani 1 1 d . . . . .
H3A H 0.411(3) 0.475(3) 0.727(2) 0.079(9) Uiso 1 1 d . . . . .
H3B H 0.429(3) 0.578(3) 0.651(2) 0.066(7) Uiso 1 1 d . . . . .
O4 O 0.53445(16) 0.99585(18) 0.31148(12) 0.0515(4) Uani 1 1 d . . . . .
H4A H 0.581(4) 0.919(4) 0.358(3) 0.119(13) Uiso 1 1 d . . . . .
H4B H 0.588(3) 1.034(3) 0.281(2) 0.069(8) Uiso 1 1 d . . . . .

loop_
_atom_site_aniso_label
_atom_site_aniso_U_11
_atom_site_aniso_U_22
_atom_site_aniso_U_33
_atom_site_aniso_U_23
_atom_site_aniso_U_13
_atom_site_aniso_U_12
N1 0.0518(10) 0.0521(10) 0.0326(8) 0.0046(7) 0.0010(7) -0.0139(8)
N2 0.0481(9) 0.0473(9) 0.0343(8) 0.0062(7) -0.0044(7) -0.0262(8)
O1 0.0477(8) 0.0469(8) 0.0265(6) -0.0032(6) 0.0003(6) -0.0130(6)
F1 0.0490(8) 0.0654(8) 0.0653(8) 0.0068(7) 0.0183(6) -0.0012(6)
C1 0.0399(10) 0.0418(10) 0.0274(9) -0.0053(8) -0.0027(7) -0.0191(8)
C2 0.0433(10) 0.0430(10) 0.0289(9) -0.0017(8) -0.0030(7) -0.0203(8)
C3 0.0438(11) 0.0485(11) 0.0388(10) 0.0017(9) -0.0020(8) -0.0150(9)
C4 0.0414(11) 0.0499(12) 0.0448(11) -0.0013(9) 0.0068(9) -0.0121(9)
C5 0.0452(11) 0.0512(12) 0.0361(10) -0.0007(9) 0.0058(8) -0.0210(9)
C6 0.0447(10) 0.0410(10) 0.0291(9) -0.0025(8) -0.0007(7) -0.0225(8)
C7 0.0514(12) 0.0493(11) 0.0288(9) 0.0000(8) -0.0072(8) -0.0131(9)
C8 0.0425(10) 0.0487(11) 0.0326(9) -0.0018(8) -0.0046(8) -0.0175(9)
C9 0.0433(10) 0.0375(9) 0.0277(9) 0.0010(7) -0.0026(7) -0.0172(8)
C10 0.0448(11) 0.0630(13) 0.0335(10) 0.0078(9) -0.0066(8) -0.0238(10)
C11 0.0440(12) 0.0682(14) 0.0433(11) 0.0077(10) -0.0015(9) -0.0220(10)
C12 0.0470(11) 0.0401(10) 0.0394(10) -0.0008(8) 0.0018(8) -0.0232(9)
C13 0.0497(11) 0.0439(10) 0.0288(9) -0.0035(8) 0.0001(8) -0.0263(9)
C14 0.0419(10) 0.0410(10) 0.0291(9) -0.0007(8) 0.0001(7) -0.0252(8)
C15 0.0512(11) 0.0442(10) 0.0296(9) -0.0024(8) 0.0016(8) -0.0253(9)
C16 0.0563(12) 0.0516(12) 0.0265(9) 0.0012(8) -0.0003(8) -0.0316(10)
N3 0.0537(10) 0.0516(10) 0.0312(8) -0.0024(7) 0.0009(7) -0.0166(8)
N4 0.0561(11) 0.0637(11) 0.0349(9) 0.0056(8) -0.0023(7) -0.0373(9)
O2 0.0501(8) 0.0487(8) 0.0276(7) -0.0038(6) 0.0000(6) -0.0141(7)
F2 0.0557(8) 0.0870(10) 0.0579(8) -0.0206(7) 0.0181(6) -0.0043(7)
C17 0.0404(10) 0.0470(10) 0.0295(9) -0.0097(8) -0.0006(7) -0.0199(8)
C18 0.0404(10) 0.0482(10) 0.0282(9) -0.0068(8) -0.0030(7) -0.0206(8)
C19 0.0457(11) 0.0543(12) 0.0355(10) -0.0093(9) -0.0017(8) -0.0151(9)
C20 0.0414(11) 0.0642(13) 0.0424(11) -0.0154(10) 0.0063(9) -0.0168(10)
C21 0.0456(11) 0.0659(13) 0.0346(10) -0.0113(10) 0.0056(8) -0.0243(10)
C22 0.0481(11) 0.0500(11) 0.0308(9) -0.0053(8) -0.0004(8) -0.0288(9)
C23 0.0544(12) 0.0488(11) 0.0281(9) -0.0071(8) -0.0016(8) -0.0162(9)
C24 0.0478(11) 0.0440(10) 0.0312(9) -0.0045(8) -0.0031(8) -0.0168(9)
C25 0.0379(10) 0.0464(10) 0.0262(9) -0.0046(8) -0.0050(7) -0.0151(8)
C26 0.0619(13) 0.0458(11) 0.0341(10) -0.0085(9) 0.0021(9) -0.0202(10)
C27 0.0652(14) 0.0450(11) 0.0397(11) -0.0009(9) 0.0016(10) -0.0223(10)
C28 0.0584(13) 0.0493(11) 0.0447(12) -0.0025(9) -0.0008(9) -0.0323(10)
C29 0.0607(13) 0.0536(12) 0.0321(10) -0.0044(9) -0.0002(9) -0.0352(10)
C30 0.0483(11) 0.0532(11) 0.0322(9) -0.0043(8) 0.0021(8) -0.0336(9)
C31 0.0586(12) 0.0578(12) 0.0312(10) -0.0050(9) 0.0043(9) -0.0326(10)
C32 0.0606(13) 0.0701(15) 0.0288(10) -0.0036(10) 0.0031(9) -0.0380(12)
O3 0.0466(8) 0.0514(9) 0.0377(8) 0.0077(7) -0.0022(7) -0.0169(7)
O4 0.0515(9) 0.0655(10) 0.0384(8) 0.0055(7) -0.0025(7) -0.0300(8)

loop_
_atom_type_symbol
_atom_type_description
_atom_type_scat_dispersion_real
_atom_type_scat_dispersion_imag
_atom_type_scat_source
C C 0.0137 0.0067 'International Tables Vol C Tables 4.2.6.8 and 6.1.1.4'
H H 0.0000 0.0000 'International Tables Vol C Tables 4.2.6.8 and 6.1.1.4'
N N 0.0241 0.0134 'International Tables Vol C Tables 4.2.6.8 and 6.1.1.4'
O O 0.0389 0.0241 'International Tables Vol C Tables 4.2.6.8 and 6.1.1.4'
F F 0.0583 0.0400 'International Tables Vol C Tables 4.2.6.8 and 6.1.1.4'

loop_
_geom_angle_atom_site_label_1
_geom_angle_atom_site_label_2
_geom_angle_atom_site_label_3
_geom_angle
_geom_angle_site_symmetry_1
_geom_angle_site_symmetry_3
_geom_angle_publ_flag
C7 N1 C11 115.87(16) . . ?
C16 N2 C12 116.61(16) . . ?
C1 O1 H1 113.2(18) . . ?
O1 C1 C2 117.65(15) . . ?
O1 C1 C6 122.17(16) . . ?
C2 C1 C6 120.15(17) . . ?
C3 C2 C1 119.85(16) . . ?
C3 C2 C9 118.37(16) . . ?
C1 C2 C9 121.78(17) . . ?
C4 C3 C2 118.92(18) . . ?
C4 C3 H3 120.5 . . ?
C2 C3 H3 120.5 . . ?
C5 C4 F1 118.95(17) . . ?
C5 C4 C3 122.55(19) . . ?
F1 C4 C3 118.49(17) . . ?
C4 C5 C6 120.06(17) . . ?
C4 C5 H5 120.0 . . ?
C6 C5 H5 120.0 . . ?
C5 C6 C1 118.40(17) . . ?
C5 C6 C14 119.04(16) . . ?
C1 C6 C14 122.54(17) . . ?
N1 C7 C8 123.91(17) . . ?
N1 C7 H7 118.0 . . ?
C8 C7 H7 118.0 . . ?
C7 C8 C9 119.88(18) . . ?
C7 C8 H8 120.1 . . ?
C9 C8 H8 120.1 . . ?
C8 C9 C10 116.67(16) . . ?
C8 C9 C2 120.67(17) . . ?
C10 C9 C2 122.59(16) . . ?
C11 C10 C9 119.44(18) . . ?
C11 C10 H10 120.3 . . ?
C9 C10 H10 120.3 . . ?
N1 C11 C10 124.2(2) . . ?
N1 C11 H11 117.9 . . ?
C10 C11 H11 117.9 . . ?
N2 C12 C13 123.51(18) . . ?
N2 C12 H12 118.2 . . ?
C13 C12 H12 118.2 . . ?
C12 C13 C14 119.69(17) . . ?
C12 C13 H13 120.2 . . ?
C14 C13 H13 120.2 . . ?
C13 C14 C15 116.58(17) . . ?
C13 C14 C6 123.42(16) . . ?
C15 C14 C6 119.99(17) . . ?
C16 C15 C14 119.77(18) . . ?
C16 C15 H15 120.1 . . ?
C14 C15 H15 120.1 . . ?
N2 C16 C15 123.84(17) . . ?
N2 C16 H16 118.1 . . ?
C15 C16 H16 118.1 . . ?
C27 N3 C23 116.00(16) . . ?
C32 N4 C28 116.48(18) . . ?
C17 O2 H2 115(2) . . ?
O2 C17 C18 117.74(15) . . ?
O2 C17 C22 122.05(17) . . ?
C18 C17 C22 120.20(17) . . ?
C19 C18 C17 119.84(17) . . ?
C19 C18 C25 118.86(17) . . ?
C17 C18 C25 121.24(16) . . ?
C20 C19 C18 118.95(19) . . ?
C20 C19 H19 120.5 . . ?
C18 C19 H19 120.5 . . ?
C21 C20 F2 119.31(18) . . ?
C21 C20 C19 122.52(19) . . ?
F2 C20 C19 118.17(19) . . ?
C20 C21 C22 120.25(18) . . ?
C20 C21 H21 119.9 . . ?
C22 C21 H21 119.9 . . ?
C21 C22 C17 118.22(18) . . ?
C21 C22 C30 119.25(17) . . ?
C17 C22 C30 122.47(18) . . ?
N3 C23 C24 123.81(17) . . ?
N3 C23 H23 118.1 . . ?
C24 C23 H23 118.1 . . ?
C23 C24 C25 119.59(18) . . ?
C23 C24 H24 120.2 . . ?
C25 C24 H24 120.2 . . ?
C26 C25 C24 116.68(17) . . ?
C26 C25 C18 120.38(16) . . ?
C24 C25 C18 122.94(16) . . ?
C27 C26 C25 119.54(18) . . ?
C27 C26 H26 120.2 . . ?
C25 C26 H26 120.2 . . ?
N3 C27 C26 124.38(19) . . ?
N3 C27 H27 117.8 . . ?
C26 C27 H27 117.8 . . ?
N4 C28 C29 123.5(2) . . ?
N4 C28 H28 118.2 . . ?
C29 C28 H28 118.2 . . ?
C30 C29 C28 120.10(18) . . ?
C30 C29 H29 120.0 . . ?
C28 C29 H29 120.0 . . ?
C29 C30 C31 116.16(19) . . ?
C29 C30 C22 123.46(17) . . ?
C31 C30 C22 120.38(18) . . ?
C32 C31 C30 119.9(2) . . ?
C32 C31 H31 120.1 . . ?
C30 C31 H31 120.1 . . ?
N4 C32 C31 123.85(18) . . ?
N4 C32 H32 118.1 . . ?
C31 C32 H32 118.1 . . ?
H3A O3 H3B 105(3) . . ?
H4A O4 H4B 108(3) . . ?

loop_
_geom_bond_atom_site_label_1
_geom_bond_atom_site_label_2
_geom_bond_distance
_geom_bond_site_symmetry_2
_geom_bond_publ_flag
N1 C7 1.332(3) . ?
N1 C11 1.346(3) . ?
N2 C16 1.334(3) . ?
N2 C12 1.337(2) . ?
O1 C1 1.352(2) . ?
O1 H1 0.91(3) . ?
F1 C4 1.371(2) . ?
C1 C2 1.402(3) . ?
C1 C6 1.414(2) . ?
C2 C3 1.392(3) . ?
C2 C9 1.489(2) . ?
C3 C4 1.373(3) . ?
C3 H3 0.9500 . ?
C4 C5 1.366(3) . ?
C5 C6 1.396(3) . ?
C5 H5 0.9500 . ?
C6 C14 1.486(3) . ?
C7 C8 1.381(3) . ?
C7 H7 0.9500 . ?
C8 C9 1.389(2) . ?
C8 H8 0.9500 . ?
C9 C10 1.390(3) . ?
C10 C11 1.376(3) . ?
C10 H10 0.9500 . ?
C11 H11 0.9500 . ?
C12 C13 1.387(3) . ?
C12 H12 0.9500 . ?
C13 C14 1.387(3) . ?
C13 H13 0.9500 . ?
C14 C15 1.397(2) . ?
C15 C16 1.374(3) . ?
C15 H15 0.9500 . ?
C16 H16 0.9500 . ?
N3 C27 1.330(3) . ?
N3 C23 1.341(3) . ?
N4 C32 1.335(3) . ?
N4 C28 1.337(3) . ?
O2 C17 1.359(2) . ?
O2 H2 0.86(3) . ?
F2 C20 1.367(2) . ?
C17 C18 1.402(3) . ?
C17 C22 1.415(3) . ?
C18 C19 1.392(3) . ?
C18 C25 1.493(2) . ?
C19 C20 1.374(3) . ?
C19 H19 0.9500 . ?
C20 C21 1.363(3) . ?
C21 C22 1.398(3) . ?
C21 H21 0.9500 . ?
C22 C30 1.486(3) . ?
C23 C24 1.378(3) . ?
C23 H23 0.9500 . ?
C24 C25 1.392(3) . ?
C24 H24 0.9500 . ?
C25 C26 1.388(3) . ?
C26 C27 1.376(3) . ?
C26 H26 0.9500 . ?
C27 H27 0.9500 . ?
C28 C29 1.387(3) . ?
C28 H28 0.9500 . ?
C29 C30 1.387(3) . ?
C29 H29 0.9500 . ?
C30 C31 1.400(3) . ?
C31 C32 1.379(3) . ?
C31 H31 0.9500 . ?
C32 H32 0.9500 . ?
O3 H3A 0.82(3) . ?
O3 H3B 0.88(3) . ?
O4 H4A 0.93(4) . ?
O4 H4B 0.82(3) . ?

loop_
_geom_hbond_atom_site_label_D
_geom_hbond_atom_site_label_H
_geom_hbond_atom_site_label_A
_geom_hbond_distance_DH
_geom_hbond_distance_HA
_geom_hbond_distance_DA
_geom_hbond_angle_DHA
_geom_hbond_site_symmetry_A
O1 H1 O4 0.91(3) 1.68(3) 2.575(2) 166(3) 1_545
O2 H2 O3 0.86(3) 1.75(3) 2.579(2) 163(3) .
C28 H28 O4 0.95 2.53 3.419(3) 156.0 2_676
O3 H3A N1 0.82(3) 2.09(3) 2.862(2) 157(3) 1_556
O3 H3B N2 0.88(3) 1.87(3) 2.754(2) 175(2) 1_565
O4 H4A N4 0.93(4) 1.86(4) 2.795(2) 175(3) .
O4 H4B N3 0.82(3) 2.10(3) 2.871(2) 158(3) 1_564

loop_
_geom_torsion_atom_site_label_1
_geom_torsion_atom_site_label_2
_geom_torsion_atom_site_label_3
_geom_torsion_atom_site_label_4
_geom_torsion
_geom_torsion_site_symmetry_1
_geom_torsion_site_symmetry_2
_geom_torsion_site_symmetry_3
_geom_torsion_site_symmetry_4
_geom_torsion_publ_flag
O1 C1 C2 C3 178.62(16) . . . . ?
C6 C1 C2 C3 0.5(3) . . . . ?
O1 C1 C2 C9 -2.0(2) . . . . ?
C6 C1 C2 C9 179.87(16) . . . . ?
C1 C2 C3 C4 1.7(3) . . . . ?
C9 C2 C3 C4 -177.77(17) . . . . ?
C2 C3 C4 C5 -2.0(3) . . . . ?
C2 C3 C4 F1 177.03(18) . . . . ?
F1 C4 C5 C6 -178.89(18) . . . . ?
C3 C4 C5 C6 0.1(3) . . . . ?
C4 C5 C6 C1 2.0(3) . . . . ?
C4 C5 C6 C14 -179.36(17) . . . . ?
O1 C1 C6 C5 179.65(16) . . . . ?
C2 C1 C6 C5 -2.3(2) . . . . ?
O1 C1 C6 C14 1.1(3) . . . . ?
C2 C1 C6 C14 179.14(15) . . . . ?
C11 N1 C7 C8 1.1(3) . . . . ?
N1 C7 C8 C9 -0.7(3) . . . . ?
C7 C8 C9 C10 -0.4(3) . . . . ?
C7 C8 C9 C2 176.51(17) . . . . ?
C3 C2 C9 C8 -46.1(2) . . . . ?
C1 C2 C9 C8 134.47(19) . . . . ?
C3 C2 C9 C10 130.6(2) . . . . ?
C1 C2 C9 C10 -48.8(3) . . . . ?
C8 C9 C10 C11 1.0(3) . . . . ?
C2 C9 C10 C11 -175.84(19) . . . . ?
C7 N1 C11 C10 -0.5(3) . . . . ?
C9 C10 C11 N1 -0.6(4) . . . . ?
C16 N2 C12 C13 -0.2(3) . . . . ?
N2 C12 C13 C14 0.2(3) . . . . ?
C12 C13 C14 C15 0.1(2) . . . . ?
C12 C13 C14 C6 -178.94(16) . . . . ?
C5 C6 C14 C13 142.44(18) . . . . ?
C1 C6 C14 C13 -39.0(2) . . . . ?
C5 C6 C14 C15 -36.6(2) . . . . ?
C1 C6 C14 C15 141.99(18) . . . . ?
C13 C14 C15 C16 -0.4(3) . . . . ?
C6 C14 C15 C16 178.70(16) . . . . ?
C12 N2 C16 C15 -0.1(3) . . . . ?
C14 C15 C16 N2 0.4(3) . . . . ?
O2 C17 C18 C19 177.71(16) . . . . ?
C22 C17 C18 C19 -1.2(3) . . . . ?
O2 C17 C18 C25 0.4(2) . . . . ?
C22 C17 C18 C25 -178.44(16) . . . . ?
C17 C18 C19 C20 1.0(3) . . . . ?
C25 C18 C19 C20 178.38(17) . . . . ?
C18 C19 C20 C21 -0.4(3) . . . . ?
C18 C19 C20 F2 179.31(17) . . . . ?
F2 C20 C21 C22 -179.85(18) . . . . ?
C19 C20 C21 C22 -0.2(3) . . . . ?
C20 C21 C22 C17 0.0(3) . . . . ?
C20 C21 C22 C30 -177.24(17) . . . . ?
O2 C17 C22 C21 -178.21(16) . . . . ?
C18 C17 C22 C21 0.6(3) . . . . ?
O2 C17 C22 C30 -1.0(3) . . . . ?
C18 C17 C22 C30 177.80(16) . . . . ?
C27 N3 C23 C24 0.1(3) . . . . ?
N3 C23 C24 C25 -0.3(3) . . . . ?
C23 C24 C25 C26 0.2(3) . . . . ?
C23 C24 C25 C18 -178.75(17) . . . . ?
C19 C18 C25 C26 -44.6(3) . . . . ?
C17 C18 C25 C26 132.66(19) . . . . ?
C19 C18 C25 C24 134.28(19) . . . . ?
C17 C18 C25 C24 -48.4(2) . . . . ?
C24 C25 C26 C27 0.1(3) . . . . ?
C18 C25 C26 C27 179.10(18) . . . . ?
C23 N3 C27 C26 0.2(3) . . . . ?
C25 C26 C27 N3 -0.4(3) . . . . ?
C32 N4 C28 C29 0.6(3) . . . . ?
N4 C28 C29 C30 -0.8(3) . . . . ?
C28 C29 C30 C31 0.4(3) . . . . ?
C28 C29 C30 C22 -179.54(17) . . . . ?
C21 C22 C30 C29 -145.52(19) . . . . ?
C17 C22 C30 C29 37.3(3) . . . . ?
C21 C22 C30 C31 34.6(3) . . . . ?
C17 C22 C30 C31 -142.57(19) . . . . ?
C29 C30 C31 C32 0.2(3) . . . . ?
C22 C30 C31 C32 -179.91(17) . . . . ?
C28 N4 C32 C31 0.0(3) . . . . ?
C30 C31 C32 N4 -0.4(3) . . . . ?
